data_7135946
loop_
_publ_author_name
'Seino, Yuya'
'Tonai, Norimitsu'
'Kaneko, Yoshiro'

_publ_section_title
;
 Structure-encoded anion inclusion in siloxane-based hybrid cages derived
 from stereoregular cyclic tetrasiloxanes
;
_journal_name_full 'Chemical Communications'
_journal_paper_doi 10.1039/D6CC02766K
_journal_year 2026
_chemical_formula_moiety 'C36 H80 N8 O12 Si8'
_chemical_formula_sum 'C36 H80 N8 O12 Si8'
_chemical_formula_weight 1041.80
_space_group_crystal_system triclinic
_space_group_IT_number 2
_space_group_name_Hall '-P 1'
_space_group_name_H-M_alt 'P -1'
_atom_sites_solution_hydrogens geom
_atom_sites_solution_primary dual
_audit_creation_date 2026-06-09
_audit_creation_method
;
Olex2 1.5
(compiled 2026.05.24 svn.rec792b02 for OlexSys, GUI svn.r7575)
;
_audit_update_record
;
2026-06-09 deposited with the CCDC.	2026-06-18 downloaded from the CCDC.
;
_cell_angle_alpha 97.558(4)
_cell_angle_beta 101.377(4)
_cell_angle_gamma 110.287(5)
_cell_formula_units_Z 1
_cell_length_a 9.4821(5)
_cell_length_b 9.8279(6)
_cell_length_c 15.9646(6)
_cell_measurement_reflns_used 6640
_cell_measurement_temperature 93
_cell_measurement_theta_max 74.7150
_cell_measurement_theta_min 4.9000
_cell_volume 1335.29(13)
_computing_cell_refinement 'CrysAlisPro 1.171.43.105a (Rigaku OD, 2024)'
_computing_data_collection 'CrysAlisPro 1.171.43.105a (Rigaku OD, 2024)'
_computing_data_reduction 'CrysAlisPro 1.171.43.105a (Rigaku OD, 2024)'
_computing_molecular_graphics 'Olex2 1.5 (Dolomanov et al., 2009)'
_computing_publication_material 'Olex2 1.5 (Dolomanov et al., 2009)'
_computing_structure_refinement 'SHELXL 2018/3 (Sheldrick, 2015)'
_computing_structure_solution 'SHELXT 2018/2 (Sheldrick, 2018)'
_diffrn_ambient_temperature 93
_diffrn_detector 'Hybrid Pixel Array Detector'
_diffrn_detector_area_resol_mean 10.0000
_diffrn_measured_fraction_theta_full 0.994
_diffrn_measured_fraction_theta_max 0.945
_diffrn_measurement_details
;
List of Runs (angles in degrees, time in seconds):

  # Type    Start    End  Width  t~exp~   \w     \q     \k     \f   Frames
#--------------------------------------------------------------------------
  1  \w     75.00 135.00   0.50    0.94    --   46.75  20.00  28.00  120
  2  \w    -27.00  62.00   0.50    0.94    --   47.45 -20.00-138.00  178
  3  \w     18.00  83.00   0.50    3.77    --  103.10 -20.00-138.00  130
  4  \w     89.00 115.00   0.50    3.77    --  103.10 -20.00-138.00   52
  5  \w    123.00 192.00   0.50    3.77    --  103.10  20.00  28.00  138
  6  \w     91.00 134.00   0.50    0.94    --   46.75  82.00 -60.00   86
  7  \w      7.00  32.00   0.50    0.94    --   46.75 -20.00-138.00   50
  8  \w    -40.00  79.00   0.50    0.94    --   47.45 -57.00  30.00  238
  9  \w     83.00 136.00   0.50    0.94    --   47.45  82.00 -90.00  106
 10  \w      5.00  85.00   0.50    0.94    --   47.45 -82.00-120.00  160
 11  \w     72.00 191.00   0.50    3.77    --  103.10  45.00 150.00  238
 12  \w     17.00 119.00   0.50    3.77    --  103.10 -45.00-150.00  204
 13  \w     15.00 135.00   0.50    3.77    --  103.10 -45.00  30.00  240
 14  \w     64.00 124.00   0.50    3.77    --  103.10 -82.00  90.00  120
 15  \w     14.00  40.00   0.50    3.77    --  103.10 -82.00  90.00   52
 16  \w     15.00  45.00   0.50    3.77    --  103.10 -82.00   0.00   60
 17  \w     68.00 134.00   0.50    3.77    --  103.10 -82.00   0.00  132
 18  \w     57.00  83.00   0.50    3.77    --  103.10 -82.00 150.00   52
 19  \w     83.00 148.00   0.50    3.77    --  103.10  82.00-180.00  130
 20  \w     68.00 143.00   0.50    3.77    --  103.10 -82.00-120.00  150
 21  \w     87.00 134.00   0.50    3.77    --  103.10 -82.00 -90.00   94
 22  \w     84.00 128.00   0.50    3.77    --  103.10 -82.00 150.00   88
 23  \w     29.00 134.00   0.50    3.77    --  103.10 -82.00-180.00  210
 24  \w     56.00  82.00   0.50    3.77    --  103.10 -82.00  60.00   52
;
_diffrn_measurement_device 'four-circle diffractometer'
_diffrn_measurement_device_type 'XtaLAB AFC12 (RINC): Kappa single'
_diffrn_measurement_method '\w scans'
_diffrn_orient_matrix_type 'CrysAlisPro convention (1999,Acta A55,543-557)'
_diffrn_orient_matrix_UB_11 -0.0226018000
_diffrn_orient_matrix_UB_12 0.1433259000
_diffrn_orient_matrix_UB_13 -0.0156537000
_diffrn_orient_matrix_UB_21 -0.1584440000
_diffrn_orient_matrix_UB_22 -0.0565717000
_diffrn_orient_matrix_UB_23 0.0221482000
_diffrn_orient_matrix_UB_31 0.0811515000
_diffrn_orient_matrix_UB_32 0.0746475000
_diffrn_orient_matrix_UB_33 0.0971296000
_diffrn_radiation_monochromator mirror
_diffrn_radiation_probe x-ray
_diffrn_radiation_type 'Cu K\a'
_diffrn_radiation_wavelength 1.54184
_diffrn_reflns_av_R_equivalents 0.0671
_diffrn_reflns_av_unetI/netI 0.0741
_diffrn_reflns_Laue_measured_fraction_full 0.994
_diffrn_reflns_Laue_measured_fraction_max 0.945
_diffrn_reflns_limit_h_max 11
_diffrn_reflns_limit_h_min -11
_diffrn_reflns_limit_k_max 12
_diffrn_reflns_limit_k_min -12
_diffrn_reflns_limit_l_max 19
_diffrn_reflns_limit_l_min -18
_diffrn_reflns_number 14523
_diffrn_reflns_point_group_measured_fraction_full 0.994
_diffrn_reflns_point_group_measured_fraction_max 0.945
_diffrn_reflns_theta_full 67.684
_diffrn_reflns_theta_max 75.880
_diffrn_reflns_theta_min 4.915
_diffrn_source 'micro-focus sealed X-ray tube'
_diffrn_source_type 'Rigaku (Cu) X-ray Source'
_exptl_absorpt_coefficient_mu 2.403
_exptl_absorpt_correction_T_max 1.00000
_exptl_absorpt_correction_T_min 0.84244
_exptl_absorpt_correction_type multi-scan
_exptl_absorpt_process_details
;
CrysAlisPro 1.171.43.105a (Rigaku Oxford Diffraction, 2024)
Empirical absorption correction using spherical harmonics,
implemented in SCALE3 ABSPACK scaling algorithm.
;
_exptl_crystal_colour colourless
_exptl_crystal_colour_primary colourless
_exptl_crystal_density_diffrn 1.296
_exptl_crystal_description block
_exptl_crystal_F_000 560
_exptl_crystal_size_max 0.2
_exptl_crystal_size_mid 0.1
_exptl_crystal_size_min 0.05
_refine_diff_density_max 0.918
_refine_diff_density_min -0.645
_refine_diff_density_rms 0.126
_refine_ls_extinction_method none
_refine_ls_goodness_of_fit_ref 1.067
_refine_ls_hydrogen_treatment constr
_refine_ls_matrix_type full
_refine_ls_number_parameters 293
_refine_ls_number_reflns 5258
_refine_ls_number_restraints 0
_refine_ls_restrained_S_all 1.067
_refine_ls_R_factor_all 0.0691
_refine_ls_R_factor_gt 0.0632
_refine_ls_shift/su_max 0.000
_refine_ls_shift/su_mean 0.000
_refine_ls_structure_factor_coef Fsqd
_refine_ls_weighting_details 'w=1/[\s^2^(Fo^2^)+(0.1219P)^2^+0.1397P] where P=(Fo^2^+2Fc^2^)/3'
_refine_ls_weighting_scheme calc
_refine_ls_wR_factor_gt 0.1640
_refine_ls_wR_factor_ref 0.1763
_reflns_Friedel_coverage 0.000
_reflns_number_gt 4589
_reflns_number_total 5258
_reflns_threshold_expression 'I > 2\s(I)'
_cod_data_source_file d6cc02766k2.cif
_cod_data_source_block exp_943_auto
_cod_database_code 7135946
_shelx_shelxl_version_number 2018/3
_chemical_oxdiff_formula CHNOSi
_shelx_space_group_comment
;
The symmetry employed for this shelxl refinement is uniquely defined
by the following loop, which should always be used as a source of
symmetry information in preference to the above space-group names.
They are only intended as comments.
;
_shelx_estimated_absorpt_t_max 0.889
_shelx_estimated_absorpt_t_min 0.645
_olex2_refinement_description
;
1. Fixed Uiso
 At 1.2 times of:
  All C(H,H) groups, All N(H) groups
 At 1.5 times of:
  All C(H,H,H) groups
2.a Secondary CH2 refined with riding coordinates:
 C12(H12A,H12B), C13(H13A,H13B), C9(H9A,H9B), C6(H6A,H6B), C17(H17A,H17B),
 C7(H7A,H7B), C10(H10A,H10B), C11(H11A,H11B), C16(H16A,H16B), C5(H5A,H5B),
 C14(H14A,H14B), C18(H18A,H18B)
2.b Aromatic/amide H refined with riding coordinates:
 N1(H1), N2(H2), N4(H4), N3(H3)
2.c Idealised Me refined as rotating group:
 C2(H2A,H2B,H2C), C3(H3A,H3B,H3C), C4(H4A,H4B,H4C), C1(H1A,H1B,H1C)
;
_olex2_submission_special_instructions 'No special instructions were received'
_oxdiff_exptl_absorpt_empirical_details
;
Empirical correction (ABSPACK) includes:
- Absorption correction using spherical harmonics
- Frame scaling
;
_oxdiff_exptl_absorpt_empirical_full_max 1.595
_oxdiff_exptl_absorpt_empirical_full_min 0.669

loop_
_space_group_symop_operation_xyz
'x, y, z'
'-x, -y, -z'

loop_
_atom_site_label
_atom_site_type_symbol
_atom_site_fract_x
_atom_site_fract_y
_atom_site_fract_z
_atom_site_U_iso_or_equiv
_atom_site_adp_type
_atom_site_occupancy
_atom_site_site_symmetry_order
_atom_site_calc_flag
_atom_site_refinement_flags_posn
_atom_site_refinement_flags_adp
_atom_site_refinement_flags_occupancy
_atom_site_disorder_assembly
_atom_site_disorder_group
Si2 Si 0.63170(7) 0.61878(6) 0.15008(4) 0.02256(19) Uani 1 1 d . . . . .
Si3 Si 0.30038(7) 0.63605(6) 0.12596(4) 0.02313(19) Uani 1 1 d . . . . .
Si4 Si 0.18825(7) 0.33163(7) 0.17885(4) 0.02396(19) Uani 1 1 d . . . . .
Si1 Si 0.50124(7) 0.29169(7) 0.17309(4) 0.02382(19) Uani 1 1 d . . . . .
O1 O 0.59308(19) 0.44138(17) 0.14135(11) 0.0266(4) Uani 1 1 d . . . . .
O6 O 0.02782(18) 0.73631(18) 0.44823(11) 0.0270(4) Uani 1 1 d . . . . .
O4 O 0.31929(19) 0.26818(19) 0.16075(11) 0.0278(4) Uani 1 1 d . . . . .
O5 O 0.44874(19) 0.18628(19) 0.49328(12) 0.0286(4) Uani 1 1 d . . . . .
O2 O 0.47163(19) 0.64491(18) 0.11722(11) 0.0267(4) Uani 1 1 d . . . . .
O3 O 0.19371(19) 0.46612(18) 0.12827(11) 0.0273(4) Uani 1 1 d . . . . .
N1 N 0.2476(2) 0.2542(2) 0.50785(13) 0.0257(4) Uani 1 1 d . . . . .
H1 H 0.169782 0.243730 0.532015 0.031 Uiso 1 1 calc R U . . .
N2 N 0.2979(2) 0.0770(2) 0.57807(13) 0.0250(4) Uani 1 1 d . . . . .
H2 H 0.360866 0.030068 0.590140 0.030 Uiso 1 1 calc R U . . .
N4 N 0.2426(2) 0.7259(2) 0.53772(13) 0.0250(4) Uani 1 1 d . . . . .
H4 H 0.345065 0.761525 0.552962 0.030 Uiso 1 1 calc R U . . .
N3 N 0.2576(2) 0.8068(2) 0.41048(13) 0.0265(4) Uani 1 1 d . . . . .
H3 H 0.350397 0.802497 0.419493 0.032 Uiso 1 1 calc R U . . .
C15 C 0.1670(3) 0.7541(2) 0.46372(15) 0.0238(5) Uani 1 1 d . . . . .
C8 C 0.3349(3) 0.1741(2) 0.52464(15) 0.0243(5) Uani 1 1 d . . . . .
C12 C 0.3270(3) 0.7636(3) 0.23064(15) 0.0261(5) Uani 1 1 d . . . . .
H12A H 0.376925 0.729551 0.279641 0.031 Uiso 1 1 calc R U . . .
H12B H 0.399946 0.864094 0.230657 0.031 Uiso 1 1 calc R U . . .
C13 C 0.1783(3) 0.7759(3) 0.24846(16) 0.0275(5) Uani 1 1 d . . . . .
H13A H 0.133133 0.819498 0.203003 0.033 Uiso 1 1 calc R U . . .
H13B H 0.101208 0.674938 0.243853 0.033 Uiso 1 1 calc R U . . .
C9 C 0.1673(3) 0.0413(2) 0.61763(15) 0.0249(5) Uani 1 1 d . . . . .
H9A H 0.118999 -0.067796 0.610742 0.030 Uiso 1 1 calc R U . . .
H9B H 0.088003 0.073998 0.586365 0.030 Uiso 1 1 calc R U . . .
C6 C 0.2083(3) 0.2865(3) 0.35348(16) 0.0270(5) Uani 1 1 d . . . . .
H6A H 0.095512 0.228107 0.343175 0.032 Uiso 1 1 calc R U . . .
H6B H 0.257624 0.217709 0.335476 0.032 Uiso 1 1 calc R U . . .
C2 C 0.7586(3) 0.6900(3) 0.07831(16) 0.0295(5) Uani 1 1 d . . . . .
H2A H 0.853560 0.670015 0.094428 0.044 Uiso 1 1 calc R U . . .
H2B H 0.786168 0.797328 0.085254 0.044 Uiso 1 1 calc R U . . .
H2C H 0.703172 0.640271 0.017214 0.044 Uiso 1 1 calc R U . . .
C17 C 0.2441(3) 0.6914(3) 0.68850(16) 0.0269(5) Uani 1 1 d . . . . .
H17A H 0.182291 0.628090 0.722221 0.032 Uiso 1 1 calc R U . . .
H17B H 0.252823 0.794380 0.708718 0.032 Uiso 1 1 calc R U . . .
C7 C 0.2792(3) 0.3582(3) 0.45034(16) 0.0263(5) Uani 1 1 d . . . . .
H7A H 0.393422 0.408203 0.460719 0.032 Uiso 1 1 calc R U . . .
H7B H 0.238400 0.435439 0.465923 0.032 Uiso 1 1 calc R U . . .
C10 C 0.2166(3) 0.1153(2) 0.71479(15) 0.0259(5) Uani 1 1 d . . . . .
H10A H 0.298571 0.085050 0.745421 0.031 Uiso 1 1 calc R U . . .
H10B H 0.126113 0.078854 0.739597 0.031 Uiso 1 1 calc R U . . .
C11 C 0.2786(3) 0.2861(2) 0.73272(15) 0.0255(5) Uani 1 1 d . . . . .
H11A H 0.191483 0.316168 0.710055 0.031 Uiso 1 1 calc R U . . .
H11B H 0.357132 0.321196 0.699502 0.031 Uiso 1 1 calc R U . . .
C16 C 0.1574(3) 0.6382(3) 0.59199(16) 0.0262(5) Uani 1 1 d . . . . .
H16A H 0.140838 0.532681 0.572582 0.031 Uiso 1 1 calc R U . . .
H16B H 0.053955 0.644836 0.583969 0.031 Uiso 1 1 calc R U . . .
C3 C 0.2034(3) 0.6834(3) 0.02899(16) 0.0280(5) Uani 1 1 d . . . . .
H3A H 0.257697 0.788789 0.029993 0.042 Uiso 1 1 calc R U . . .
H3B H 0.095001 0.664162 0.029396 0.042 Uiso 1 1 calc R U . . .
H3C H 0.205832 0.622539 -0.024088 0.042 Uiso 1 1 calc R U . . .
C5 C 0.2320(3) 0.4054(3) 0.29823(15) 0.0265(5) Uani 1 1 d . . . . .
H5A H 0.341500 0.477176 0.319035 0.032 Uiso 1 1 calc R U . . .
H5B H 0.164748 0.460412 0.308106 0.032 Uiso 1 1 calc R U . . .
C14 C 0.2067(3) 0.8708(3) 0.33845(16) 0.0274(5) Uani 1 1 d . . . . .
H14A H 0.286813 0.970480 0.343879 0.033 Uiso 1 1 calc R U . . .
H14B H 0.109278 0.883557 0.343268 0.033 Uiso 1 1 calc R U . . .
C18 C 0.4077(3) 0.6881(3) 0.70822(16) 0.0275(5) Uani 1 1 d . . . . .
H18A H 0.476379 0.769161 0.686571 0.033 Uiso 1 1 calc R U . . .
H18B H 0.401978 0.592858 0.675179 0.033 Uiso 1 1 calc R U . . .
C4 C -0.0034(3) 0.1765(3) 0.13515(18) 0.0332(5) Uani 1 1 d . . . . .
H4A H -0.020472 0.141373 0.072217 0.050 Uiso 1 1 calc R U . . .
H4B H -0.085447 0.210756 0.145028 0.050 Uiso 1 1 calc R U . . .
H4C H -0.005808 0.095045 0.165006 0.050 Uiso 1 1 calc R U . . .
C1 C 0.5081(3) 0.1297(3) 0.10273(18) 0.0315(5) Uani 1 1 d . . . . .
H1A H 0.456035 0.121573 0.041747 0.047 Uiso 1 1 calc R U . . .
H1B H 0.454979 0.038946 0.121706 0.047 Uiso 1 1 calc R U . . .
H1C H 0.616857 0.142797 0.107498 0.047 Uiso 1 1 calc R U . . .

loop_
_atom_site_aniso_label
_atom_site_aniso_U_11
_atom_site_aniso_U_22
_atom_site_aniso_U_33
_atom_site_aniso_U_23
_atom_site_aniso_U_13
_atom_site_aniso_U_12
Si2 0.0186(3) 0.0210(3) 0.0213(3) 0.0023(2) 0.0023(2) 0.0018(2)
Si3 0.0200(3) 0.0228(3) 0.0214(3) 0.0043(2) 0.0021(2) 0.0040(3)
Si4 0.0187(3) 0.0235(3) 0.0241(4) 0.0061(2) 0.0031(2) 0.0023(2)
Si1 0.0218(3) 0.0216(3) 0.0235(3) 0.0033(2) 0.0036(2) 0.0046(2)
O1 0.0256(8) 0.0224(8) 0.0265(8) 0.0037(6) 0.0055(7) 0.0042(6)
O6 0.0178(8) 0.0283(8) 0.0292(9) 0.0048(7) 0.0024(6) 0.0046(6)
O4 0.0224(8) 0.0284(8) 0.0258(9) 0.0039(7) 0.0022(7) 0.0046(7)
O5 0.0195(8) 0.0352(9) 0.0294(9) 0.0088(7) 0.0066(7) 0.0076(7)
O2 0.0213(8) 0.0271(8) 0.0254(8) 0.0038(6) 0.0020(6) 0.0048(6)
O3 0.0223(8) 0.0254(8) 0.0274(9) 0.0060(7) 0.0025(7) 0.0033(6)
N1 0.0221(9) 0.0297(10) 0.0239(10) 0.0065(8) 0.0064(8) 0.0076(8)
N2 0.0212(9) 0.0233(9) 0.0262(10) 0.0045(8) 0.0039(8) 0.0050(7)
N4 0.0187(9) 0.0273(9) 0.0243(10) 0.0067(8) 0.0033(7) 0.0041(8)
N3 0.0235(9) 0.0314(10) 0.0248(10) 0.0076(8) 0.0063(8) 0.0102(8)
C15 0.0202(10) 0.0218(10) 0.0238(11) 0.0002(8) 0.0017(9) 0.0054(8)
C8 0.0194(10) 0.0221(10) 0.0208(11) 0.0001(8) 0.0007(8) -0.0006(8)
C12 0.0252(11) 0.0245(10) 0.0245(12) 0.0049(9) 0.0040(9) 0.0060(9)
C13 0.0230(11) 0.0302(11) 0.0244(12) 0.0050(9) 0.0025(9) 0.0066(9)
C9 0.0204(10) 0.0229(10) 0.0228(12) 0.0024(9) 0.0014(9) 0.0014(9)
C6 0.0253(11) 0.0249(10) 0.0268(12) 0.0053(9) 0.0064(9) 0.0052(9)
C2 0.0252(12) 0.0287(11) 0.0279(13) 0.0052(9) 0.0069(10) 0.0026(10)
C17 0.0219(11) 0.0286(11) 0.0253(12) 0.0049(9) 0.0026(9) 0.0061(9)
C7 0.0220(11) 0.0249(10) 0.0263(12) 0.0054(9) 0.0031(9) 0.0039(9)
C10 0.0249(11) 0.0247(11) 0.0215(11) 0.0030(9) 0.0028(9) 0.0041(9)
C11 0.0243(11) 0.0225(10) 0.0240(12) 0.0038(9) 0.0055(9) 0.0029(9)
C16 0.0211(11) 0.0251(10) 0.0287(12) 0.0064(9) 0.0069(9) 0.0039(9)
C3 0.0244(11) 0.0271(11) 0.0261(12) 0.0067(9) 0.0021(9) 0.0045(9)
C5 0.0228(11) 0.0289(11) 0.0230(11) 0.0065(9) 0.0028(9) 0.0055(9)
C14 0.0263(11) 0.0301(11) 0.0260(12) 0.0082(9) 0.0062(9) 0.0106(9)
C18 0.0240(11) 0.0304(11) 0.0274(12) 0.0084(10) 0.0072(9) 0.0084(9)
C4 0.0227(11) 0.0318(12) 0.0360(14) 0.0101(10) 0.0022(10) 0.0017(10)
C1 0.0303(12) 0.0261(11) 0.0320(13) 0.0015(10) 0.0056(10) 0.0065(10)

loop_
_atom_type_symbol
_atom_type_description
_atom_type_scat_dispersion_real
_atom_type_scat_dispersion_imag
_atom_type_scat_source
C C 0.0181 0.0091 'International Tables Vol C Tables 4.2.6.8 and 6.1.1.4'
H H 0.0000 0.0000 'International Tables Vol C Tables 4.2.6.8 and 6.1.1.4'
N N 0.0311 0.0180 'International Tables Vol C Tables 4.2.6.8 and 6.1.1.4'
O O 0.0492 0.0322 'International Tables Vol C Tables 4.2.6.8 and 6.1.1.4'
Si Si 0.2541 0.3302 'International Tables Vol C Tables 4.2.6.8 and 6.1.1.4'

loop_
_geom_angle_atom_site_label_1
_geom_angle_atom_site_label_2
_geom_angle_atom_site_label_3
_geom_angle
_geom_angle_site_symmetry_1
_geom_angle_site_symmetry_3
_geom_angle_publ_flag
O1 Si2 C2 109.02(10) . . ?
O1 Si2 C11 108.51(10) . 2_666 ?
O2 Si2 O1 109.82(9) . . ?
O2 Si2 C2 107.75(10) . . ?
O2 Si2 C11 108.67(10) . 2_666 ?
C2 Si2 C11 113.05(11) . 2_666 ?
O2 Si3 O3 109.57(9) . . ?
O2 Si3 C12 108.20(10) . . ?
O2 Si3 C3 108.96(10) . . ?
O3 Si3 C12 109.28(10) . . ?
O3 Si3 C3 107.78(10) . . ?
C3 Si3 C12 113.03(11) . . ?
O4 Si4 O3 109.85(9) . . ?
O4 Si4 C5 108.73(10) . . ?
O4 Si4 C4 107.20(11) . . ?
O3 Si4 C5 108.72(10) . . ?
O3 Si4 C4 109.60(11) . . ?
C4 Si4 C5 112.72(12) . . ?
O1 Si1 C18 109.26(10) . 2_666 ?
O1 Si1 C1 108.49(11) . . ?
O4 Si1 O1 110.02(9) . . ?
O4 Si1 C18 108.74(10) . 2_666 ?
O4 Si1 C1 107.88(11) . . ?
C1 Si1 C18 112.42(12) . 2_666 ?
Si1 O1 Si2 145.75(12) . . ?
Si1 O4 Si4 149.95(12) . . ?
Si2 O2 Si3 151.70(12) . . ?
Si4 O3 Si3 143.54(11) . . ?
C8 N1 H1 119.4 . . ?
C8 N1 C7 121.21(19) . . ?
C7 N1 H1 119.4 . . ?
C8 N2 H2 116.0 . . ?
C8 N2 C9 128.1(2) . . ?
C9 N2 H2 116.0 . . ?
C15 N4 H4 119.2 . . ?
C15 N4 C16 121.69(19) . . ?
C16 N4 H4 119.2 . . ?
C15 N3 H3 118.9 . . ?
C15 N3 C14 122.2(2) . . ?
C14 N3 H3 118.9 . . ?
O6 C15 N4 122.5(2) . . ?
O6 C15 N3 122.9(2) . . ?
N3 C15 N4 114.57(19) . . ?
O5 C8 N1 122.2(2) . . ?
O5 C8 N2 119.5(2) . . ?
N1 C8 N2 118.4(2) . . ?
Si3 C12 H12A 108.3 . . ?
Si3 C12 H12B 108.3 . . ?
H12A C12 H12B 107.4 . . ?
C13 C12 Si3 115.86(16) . . ?
C13 C12 H12A 108.3 . . ?
C13 C12 H12B 108.3 . . ?
C12 C13 H13A 109.0 . . ?
C12 C13 H13B 109.0 . . ?
H13A C13 H13B 107.8 . . ?
C14 C13 C12 113.0(2) . . ?
C14 C13 H13A 109.0 . . ?
C14 C13 H13B 109.0 . . ?
N2 C9 H9A 109.1 . . ?
N2 C9 H9B 109.1 . . ?
N2 C9 C10 112.36(18) . . ?
H9A C9 H9B 107.9 . . ?
C10 C9 H9A 109.1 . . ?
C10 C9 H9B 109.1 . . ?
H6A C6 H6B 108.1 . . ?
C7 C6 H6A 109.5 . . ?
C7 C6 H6B 109.5 . . ?
C7 C6 C5 110.65(19) . . ?
C5 C6 H6A 109.5 . . ?
C5 C6 H6B 109.5 . . ?
Si2 C2 H2A 109.5 . . ?
Si2 C2 H2B 109.5 . . ?
Si2 C2 H2C 109.5 . . ?
H2A C2 H2B 109.5 . . ?
H2A C2 H2C 109.5 . . ?
H2B C2 H2C 109.5 . . ?
H17A C17 H17B 107.7 . . ?
C16 C17 H17A 108.9 . . ?
C16 C17 H17B 108.9 . . ?
C16 C17 C18 113.6(2) . . ?
C18 C17 H17A 108.9 . . ?
C18 C17 H17B 108.9 . . ?
N1 C7 C6 114.02(19) . . ?
N1 C7 H7A 108.7 . . ?
N1 C7 H7B 108.7 . . ?
C6 C7 H7A 108.7 . . ?
C6 C7 H7B 108.7 . . ?
H7A C7 H7B 107.6 . . ?
C9 C10 H10A 108.8 . . ?
C9 C10 H10B 108.8 . . ?
C9 C10 C11 113.66(19) . . ?
H10A C10 H10B 107.7 . . ?
C11 C10 H10A 108.8 . . ?
C11 C10 H10B 108.8 . . ?
Si2 C11 H11A 108.5 2_666 . ?
Si2 C11 H11B 108.5 2_666 . ?
C10 C11 Si2 114.91(16) . 2_666 ?
C10 C11 H11A 108.5 . . ?
C10 C11 H11B 108.5 . . ?
H11A C11 H11B 107.5 . . ?
N4 C16 C17 112.02(19) . . ?
N4 C16 H16A 109.2 . . ?
N4 C16 H16B 109.2 . . ?
C17 C16 H16A 109.2 . . ?
C17 C16 H16B 109.2 . . ?
H16A C16 H16B 107.9 . . ?
Si3 C3 H3A 109.5 . . ?
Si3 C3 H3B 109.5 . . ?
Si3 C3 H3C 109.5 . . ?
H3A C3 H3B 109.5 . . ?
H3A C3 H3C 109.5 . . ?
H3B C3 H3C 109.5 . . ?
Si4 C5 H5A 108.6 . . ?
Si4 C5 H5B 108.6 . . ?
C6 C5 Si4 114.57(16) . . ?
C6 C5 H5A 108.6 . . ?
C6 C5 H5B 108.6 . . ?
H5A C5 H5B 107.6 . . ?
N3 C14 C13 113.2(2) . . ?
N3 C14 H14A 108.9 . . ?
N3 C14 H14B 108.9 . . ?
C13 C14 H14A 108.9 . . ?
C13 C14 H14B 108.9 . . ?
H14A C14 H14B 107.8 . . ?
Si1 C18 H18A 108.6 2_666 . ?
Si1 C18 H18B 108.6 2_666 . ?
C17 C18 Si1 114.64(16) . 2_666 ?
C17 C18 H18A 108.6 . . ?
C17 C18 H18B 108.6 . . ?
H18A C18 H18B 107.6 . . ?
Si4 C4 H4A 109.5 . . ?
Si4 C4 H4B 109.5 . . ?
Si4 C4 H4C 109.5 . . ?
H4A C4 H4B 109.5 . . ?
H4A C4 H4C 109.5 . . ?
H4B C4 H4C 109.5 . . ?
Si1 C1 H1A 109.5 . . ?
Si1 C1 H1B 109.5 . . ?
Si1 C1 H1C 109.5 . . ?
H1A C1 H1B 109.5 . . ?
H1A C1 H1C 109.5 . . ?
H1B C1 H1C 109.5 . . ?

loop_
_geom_bond_atom_site_label_1
_geom_bond_atom_site_label_2
_geom_bond_distance
_geom_bond_site_symmetry_2
_geom_bond_publ_flag
Si2 O1 1.6329(17) . ?
Si2 O2 1.6237(17) . ?
Si2 C2 1.849(2) . ?
Si2 C11 1.860(2) 2_666 ?
Si3 O2 1.6305(17) . ?
Si3 O3 1.6349(17) . ?
Si3 C12 1.868(2) . ?
Si3 C3 1.839(2) . ?
Si4 O4 1.6272(18) . ?
Si4 O3 1.6284(17) . ?
Si4 C5 1.856(2) . ?
Si4 C4 1.847(3) . ?
Si1 O1 1.6314(17) . ?
Si1 O4 1.6268(18) . ?
Si1 C18 1.874(3) 2_666 ?
Si1 C1 1.852(3) . ?
O6 C15 1.238(3) . ?
O5 C8 1.253(3) . ?
N1 H1 0.8800 . ?
N1 C8 1.340(3) . ?
N1 C7 1.456(3) . ?
N2 H2 0.8800 . ?
N2 C8 1.364(3) . ?
N2 C9 1.456(3) . ?
N4 H4 0.8800 . ?
N4 C15 1.370(3) . ?
N4 C16 1.461(3) . ?
N3 H3 0.8800 . ?
N3 C15 1.351(3) . ?
N3 C14 1.460(3) . ?
C12 H12A 0.9900 . ?
C12 H12B 0.9900 . ?
C12 C13 1.534(3) . ?
C13 H13A 0.9900 . ?
C13 H13B 0.9900 . ?
C13 C14 1.526(3) . ?
C9 H9A 0.9900 . ?
C9 H9B 0.9900 . ?
C9 C10 1.528(3) . ?
C6 H6A 0.9900 . ?
C6 H6B 0.9900 . ?
C6 C7 1.521(3) . ?
C6 C5 1.537(3) . ?
C2 H2A 0.9800 . ?
C2 H2B 0.9800 . ?
C2 H2C 0.9800 . ?
C17 H17A 0.9900 . ?
C17 H17B 0.9900 . ?
C17 C16 1.521(3) . ?
C17 C18 1.534(3) . ?
C7 H7A 0.9900 . ?
C7 H7B 0.9900 . ?
C10 H10A 0.9900 . ?
C10 H10B 0.9900 . ?
C10 C11 1.539(3) . ?
C11 H11A 0.9900 . ?
C11 H11B 0.9900 . ?
C16 H16A 0.9900 . ?
C16 H16B 0.9900 . ?
C3 H3A 0.9800 . ?
C3 H3B 0.9800 . ?
C3 H3C 0.9800 . ?
C5 H5A 0.9900 . ?
C5 H5B 0.9900 . ?
C14 H14A 0.9900 . ?
C14 H14B 0.9900 . ?
C18 H18A 0.9900 . ?
C18 H18B 0.9900 . ?
C4 H4A 0.9800 . ?
C4 H4B 0.9800 . ?
C4 H4C 0.9800 . ?
C1 H1A 0.9800 . ?
C1 H1B 0.9800 . ?
C1 H1C 0.9800 . ?

loop_
_geom_torsion_atom_site_label_1
_geom_torsion_atom_site_label_2
_geom_torsion_atom_site_label_3
_geom_torsion_atom_site_label_4
_geom_torsion
_geom_torsion_site_symmetry_1
_geom_torsion_site_symmetry_2
_geom_torsion_site_symmetry_3
_geom_torsion_site_symmetry_4
_geom_torsion_publ_flag
Si3 C12 C13 C14 174.90(16) . . . . ?
O1 Si2 O2 Si3 63.8(3) . . . . ?
O1 Si1 O4 Si4 -54.1(3) . . . . ?
O4 Si4 O3 Si3 -67.1(2) . . . . ?
O4 Si4 C5 C6 -68.72(19) . . . . ?
O4 Si1 O1 Si2 51.6(2) . . . . ?
O2 Si2 O1 Si1 -61.6(2) . . . . ?
O2 Si3 O3 Si4 54.9(2) . . . . ?
O2 Si3 C12 C13 177.28(16) . . . . ?
O3 Si3 O2 Si2 -54.1(3) . . . . ?
O3 Si3 C12 C13 -63.48(19) . . . . ?
O3 Si4 O4 Si1 67.3(3) . . . . ?
O3 Si4 C5 C6 171.71(16) . . . . ?
N2 C9 C10 C11 64.6(3) . . . . ?
C15 N4 C16 C17 -146.4(2) . . . . ?
C15 N3 C14 C13 -111.7(2) . . . . ?
C8 N1 C7 C6 83.3(3) . . . . ?
C8 N2 C9 C10 -103.7(3) . . . . ?
C12 Si3 O2 Si2 64.9(3) . . . . ?
C12 Si3 O3 Si4 -63.5(2) . . . . ?
C12 C13 C14 N3 -64.9(3) . . . . ?
C9 N2 C8 O5 -176.9(2) . . . . ?
C9 N2 C8 N1 3.4(3) . . . . ?
C9 C10 C11 Si2 -170.87(16) . . . 2_666 ?
C2 Si2 O1 Si1 -179.5(2) . . . . ?
C2 Si2 O2 Si3 -177.6(2) . . . . ?
C7 N1 C8 O5 1.3(3) . . . . ?
C7 N1 C8 N2 -179.1(2) . . . . ?
C7 C6 C5 Si4 167.78(16) . . . . ?
C11 Si2 O1 Si1 57.0(2) 2_666 . . . ?
C11 Si2 O2 Si3 -54.8(3) 2_666 . . . ?
C16 N4 C15 O6 15.9(3) . . . . ?
C16 N4 C15 N3 -165.9(2) . . . . ?
C16 C17 C18 Si1 -166.06(16) . . . 2_666 ?
C3 Si3 O2 Si2 -171.8(2) . . . . ?
C3 Si3 O3 Si4 173.28(19) . . . . ?
C3 Si3 C12 C13 56.5(2) . . . . ?
C5 Si4 O4 Si1 -51.6(3) . . . . ?
C5 Si4 O3 Si3 51.8(2) . . . . ?
C5 C6 C7 N1 173.95(19) . . . . ?
C14 N3 C15 O6 10.7(3) . . . . ?
C14 N3 C15 N4 -167.5(2) . . . . ?
C18 Si1 O1 Si2 -67.7(2) 2_666 . . . ?
C18 Si1 O4 Si4 65.6(3) 2_666 . . . ?
C18 C17 C16 N4 -58.0(3) . . . . ?
C4 Si4 O4 Si1 -173.7(2) . . . . ?
C4 Si4 O3 Si3 175.39(19) . . . . ?
C4 Si4 C5 C6 50.0(2) . . . . ?
C1 Si1 O1 Si2 169.4(2) . . . . ?
C1 Si1 O4 Si4 -172.3(2) . . . . ?
